data_7130056
loop_
_publ_author_name
'Liberka, Michal'
'Zychowicz, Mikolaj'
'Zychowicz, Wiktor'
'Chorazy, Szymon'

_publ_section_title
;
 Neutral dicyanidoferrate(II) metalloligands for the rational design of
 dysprosium(III) single-molecule magnets
;
_journal_name_full 'Chemical Communications'
_journal_paper_doi 10.1039/D2CC02238A
_journal_year 2022
_chemical_formula_moiety 'C128 H100 Dy2 Fe4 N28 O8, 6[CF3O3S], 5[CH4O]'
_chemical_formula_sum 'C139 H120 Dy2 F18 Fe4 N28 O31 S6'
_chemical_formula_weight 3761.37
_space_group_IT_number 56
_space_group_name_Hall '-P 2ab 2ac'
_space_group_name_H-M_alt 'P c c n'
_symmetry_cell_setting orthorhombic
_symmetry_Int_Tables_number 56
_symmetry_space_group_name_Hall '-P 2ab 2ac'
_symmetry_space_group_name_H-M 'P c c n'
_atom_sites_solution_hydrogens mixed
_audit_conform_dict_location ftp://ftp.iucr.org/pub/cif_core.dic
_audit_conform_dict_name cif_core.dic
_audit_conform_dict_version 2.4.5
_audit_creation_date 2022-04-28T11:59:48-00:00
_audit_creation_method 'WinGX routine CIF_UPDATE'
_audit_update_record
;
2022-04-30 deposited with the CCDC.	2022-05-04 downloaded from the CCDC.
;
_cell_angle_alpha 90
_cell_angle_beta 90
_cell_angle_gamma 90
_cell_formula_units_Z 2
_cell_length_a 20.6454(9)
_cell_length_b 25.4847(11)
_cell_length_c 14.6915(5)
_cell_measurement_reflns_used 45070
_cell_measurement_temperature 100(2)
_cell_measurement_theta_max 25.027
_cell_measurement_theta_min 2.539
_cell_measurement_wavelength 0.71073
_cell_volume 7729.8(5)
_computing_cell_refinement 'SAINT (Bruker, 2021)'
_computing_data_collection 'APEX4 (Bruker, 2021)'
_computing_data_reduction 'SAINT (Bruker, 2021)'
_computing_molecular_graphics 'Mercury 2021.1.0 (Macrae, 2020)'
_computing_publication_material 'WinGX publication routines (Farrugia, 2012), Olex2 (Dolomonov, 2009)'
_computing_structure_refinement 'SHELXL-2018/3 (Sheldrick, 2018)'
_computing_structure_solution 'SHELXT 2018/2 (Sheldrick, 2015)'
_diffrn_ambient_temperature 100(2)
_diffrn_measured_fraction_theta_full 0.998
_diffrn_measured_fraction_theta_max 0.998
_diffrn_measurement_device_type 'D8Quest Eco Photon50'
_diffrn_measurement_method \w
_diffrn_radiation_monochromator graphite
_diffrn_radiation_probe x-ray
_diffrn_radiation_type MoK\a
_diffrn_radiation_wavelength 0.71073
_diffrn_reflns_av_R_equivalents 0.0482
_diffrn_reflns_av_unetI/netI 0.0349
_diffrn_reflns_Laue_measured_fraction_full 0.998
_diffrn_reflns_Laue_measured_fraction_max 0.998
_diffrn_reflns_limit_h_max 24
_diffrn_reflns_limit_h_min -24
_diffrn_reflns_limit_k_max 30
_diffrn_reflns_limit_k_min -24
_diffrn_reflns_limit_l_max 17
_diffrn_reflns_limit_l_min -17
_diffrn_reflns_number 45070
_diffrn_reflns_point_group_measured_fraction_full 0.998
_diffrn_reflns_point_group_measured_fraction_max 0.998
_diffrn_reflns_theta_full 25.027
_diffrn_reflns_theta_max 25.027
_diffrn_reflns_theta_min 2.539
_diffrn_standards_decay_% 0
_diffrn_standards_interval_count 0
_diffrn_standards_interval_time 0
_diffrn_standards_number 0
_exptl_absorpt_coefficient_mu 1.503
_exptl_absorpt_correction_T_max 0.7454
_exptl_absorpt_correction_T_min 0.5825
_exptl_absorpt_correction_type multi-scan
_exptl_absorpt_process_details 'TWINABS (Sheldrick, 2009)'
_exptl_crystal_colour red
_exptl_crystal_density_diffrn 1.616
_exptl_crystal_density_method 'not measured'
_exptl_crystal_description block
_exptl_crystal_F_000 2728
_exptl_crystal_preparation 'Magnetic properties'
_exptl_crystal_size_max 0.36
_exptl_crystal_size_mid 0.24
_exptl_crystal_size_min 0.21
_refine_diff_density_max 1.52
_refine_diff_density_min -4.254
_refine_diff_density_rms 0.133
_refine_ls_extinction_method none
_refine_ls_goodness_of_fit_ref 1.114
_refine_ls_hydrogen_treatment mixed
_refine_ls_matrix_type full
_refine_ls_number_constraints 0
_refine_ls_number_parameters 385
_refine_ls_number_reflns 6822
_refine_ls_number_restraints 1
_refine_ls_restrained_S_all 1.114
_refine_ls_R_factor_all 0.0756
_refine_ls_R_factor_gt 0.0642
_refine_ls_shift/su_max 0.001
_refine_ls_shift/su_mean 0
_refine_ls_structure_factor_coef Fsqd
_refine_ls_weighting_details 'w=1/[\s^2^(Fo^2^)+(0.0526P)^2^+65.0261P] where P=(Fo^2^+2Fc^2^)/3'
_refine_ls_weighting_scheme calc
_refine_ls_wR_factor_gt 0.1537
_refine_ls_wR_factor_ref 0.1596
_reflns_Friedel_coverage 0
_reflns_number_gt 5560
_reflns_number_total 6822
_reflns_threshold_expression 'I > 2\s(I)'
_cod_data_source_file d2cc02238a2.cif
_cod_data_source_block compound_4
_cod_database_code 7130056
_shelx_shelxl_version_number 2018/3
_smtbx_masks_special_details
;
A solvent mask was calculated and 1052 electrons were 
found in a volume of 2840\%A^3^ in 2 voids per unit cell. 
This is consistent with the presence of 6[CF3O3S] and 
5[CH4O] per Formula Unit which account for 1056 electrons
per unit cell.
;
_smtbx_masks_void_probe_radius 1.2
_smtbx_masks_void_truncation_radius 1.2

loop_
_symmetry_equiv_pos_as_xyz
'x, y, z'
'-x+1/2, -y+1/2, z'
'-x, y+1/2, -z+1/2'
'x+1/2, -y, -z+1/2'
'-x, -y, -z'
'x-1/2, y-1/2, -z'
'x, -y-1/2, z-1/2'
'-x-1/2, y, z-1/2'

loop_
_atom_site_label
_atom_site_type_symbol
_atom_site_fract_x
_atom_site_fract_y
_atom_site_fract_z
_atom_site_U_iso_or_equiv
_atom_site_adp_type
_atom_site_occupancy
_atom_site_site_symmetry_order
_atom_site_calc_flag
_atom_site_refinement_flags_posn
_atom_site_refinement_flags_adp
_atom_site_refinement_flags_occupancy
_atom_site_disorder_assembly
_atom_site_disorder_group
Dy1 Dy 0.75 0.75 0.71853(3) 0.02357(14) Uani 1 2 d S T P . .
Fe1 Fe 0.57304(5) 0.81611(4) 0.47027(6) 0.0288(2) Uani 1 1 d . . . . .
O1S O 0.6984(2) 0.68321(18) 0.6237(3) 0.0356(12) Uani 1 1 d D . . . .
H1S H 0.6924(3) 0.6540(8) 0.6388(5) 0.043 Uiso 1 1 d DR U . . .
O1 O 0.7300(2) 0.83166(18) 0.7888(3) 0.0338(11) Uani 1 1 d . . . . .
N3 N 0.6815(3) 0.8657(2) 0.7840(4) 0.0326(14) Uani 1 1 d . . . . .
N2 N 0.6642(3) 0.7723(2) 0.3238(4) 0.0284(13) Uani 1 1 d . . . . .
N7 N 0.6118(3) 0.8871(2) 0.4602(3) 0.0286(12) Uani 1 1 d . . . . .
N1 N 0.6646(3) 0.7896(2) 0.6265(4) 0.0337(14) Uani 1 1 d . . . . .
N6 N 0.5113(3) 0.8535(2) 0.5549(3) 0.0313(13) Uani 1 1 d . . . . .
N5 N 0.5079(3) 0.8267(2) 0.3726(4) 0.0372(14) Uani 1 1 d . . . . .
N4 N 0.5277(3) 0.7481(3) 0.4836(4) 0.0405(15) Uani 1 1 d . . . . .
C7 C 0.6956(4) 0.9139(3) 0.7527(5) 0.0408(19) Uani 1 1 d . . . . .
H7 H 0.736186 0.921404 0.728543 0.049 Uiso 1 1 calc R U . . .
C31 C 0.6632(4) 0.9025(3) 0.4144(5) 0.0360(17) Uani 1 1 d . . . . .
H31 H 0.684076 0.87832 0.377138 0.043 Uiso 1 1 calc R U . . .
C1 C 0.6299(3) 0.8005(3) 0.5661(4) 0.0280(15) Uani 1 1 d . . . . .
C2 C 0.6308(3) 0.7873(2) 0.3824(5) 0.0286(15) Uani 1 1 d . . . . .
C3 C 0.6232(4) 0.8527(3) 0.8108(5) 0.0402(19) Uani 1 1 d . . . . .
H3 H 0.613898 0.818042 0.825431 0.048 Uiso 1 1 calc R U . . .
C28 C 0.5823(4) 0.9231(3) 0.5148(4) 0.0316(16) Uani 1 1 d . . . . .
C24 C 0.5272(3) 0.9055(3) 0.5642(5) 0.0322(16) Uani 1 1 d . . . . .
C27 C 0.6025(4) 0.9751(3) 0.5228(5) 0.0372(17) Uani 1 1 d . . . . .
C1S C 0.7042(4) 0.6752(3) 0.5266(5) 0.0436(19) Uani 1 1 d . . . . .
H1SA H 0.678081 0.64573 0.508791 0.065 Uiso 1 1 calc R U . . .
H1SB H 0.689671 0.70601 0.495124 0.065 Uiso 1 1 calc R U . . .
H1SC H 0.748638 0.668413 0.511437 0.065 Uiso 1 1 calc R U . . .
C6 C 0.6473(5) 0.9525(3) 0.7575(6) 0.054(2) Uani 1 1 d . . . . .
H6 H 0.656033 0.986576 0.738223 0.064 Uiso 1 1 calc R U . . .
C4 C 0.5759(5) 0.8903(3) 0.8173(5) 0.050(2) Uani 1 1 d . . . . .
H4 H 0.535271 0.881564 0.840234 0.06 Uiso 1 1 calc R U . . .
C19 C 0.5002(4) 0.8667(3) 0.3160(5) 0.045(2) Uani 1 1 d . . . . .
H19 H 0.529889 0.894091 0.317755 0.054 Uiso 1 1 calc R U . . .
C20 C 0.4604(4) 0.8355(3) 0.5985(5) 0.0445(19) Uani 1 1 d . . . . .
H20 H 0.450092 0.80012 0.59353 0.053 Uiso 1 1 calc R U . . .
C23 C 0.4902(4) 0.9394(3) 0.6163(5) 0.0401(18) Uani 1 1 d . . . . .
C22 C 0.4362(4) 0.9197(3) 0.6611(6) 0.050(2) Uani 1 1 d . . . . .
H22 H 0.41058 0.941584 0.696641 0.06 Uiso 1 1 calc R U . . .
C29 C 0.6578(4) 0.9902(3) 0.4750(5) 0.0423(18) Uani 1 1 d . . . . .
H29 H 0.674308 1.023988 0.480498 0.051 Uiso 1 1 calc R U . . .
C30 C 0.6877(4) 0.9534(3) 0.4191(5) 0.0436(19) Uani 1 1 d . . . . .
H30 H 0.723886 0.962773 0.385028 0.052 Uiso 1 1 calc R U . . .
C21 C 0.4213(4) 0.8677(4) 0.6520(6) 0.053(2) Uani 1 1 d . . . . .
H21 H 0.385272 0.853829 0.681461 0.063 Uiso 1 1 calc R U . . .
C26 C 0.5653(5) 1.0101(3) 0.5787(6) 0.053(2) Uani 1 1 d . . . . .
H26 H 0.578416 1.044817 0.585269 0.064 Uiso 1 1 calc R U . . .
C12 C 0.4773(4) 0.7427(3) 0.4276(6) 0.053(2) Uani 1 1 d . . . . .
C16 C 0.4642(4) 0.7853(4) 0.3669(6) 0.048(2) Uani 1 1 d . . . . .
C25 C 0.5115(4) 0.9933(3) 0.6219(5) 0.046(2) Uani 1 1 d . . . . .
H25 H 0.487459 1.017045 0.656075 0.055 Uiso 1 1 calc R U . . .
C8 C 0.5400(5) 0.7084(3) 0.5418(6) 0.059(3) Uani 1 1 d . . . . .
H8 H 0.57437 0.711487 0.582317 0.071 Uiso 1 1 calc R U . . .
C5 C 0.5884(5) 0.9401(3) 0.7901(6) 0.059(3) Uani 1 1 d . . . . .
H5 H 0.556287 0.965592 0.793997 0.071 Uiso 1 1 calc R U . . .
C17 C 0.4051(5) 0.8262(6) 0.2499(8) 0.081(4) Uani 1 1 d . . . . .
H17 H 0.370344 0.826766 0.2096 0.097 Uiso 1 1 calc R U . . .
C18 C 0.4494(5) 0.8694(5) 0.2540(6) 0.067(3) Uani 1 1 d . . . . .
H18 H 0.444375 0.898376 0.216279 0.08 Uiso 1 1 calc R U . . .
C11 C 0.4359(5) 0.6977(5) 0.4266(8) 0.069(3) Uani 1 1 d . . . . .
C15 C 0.4147(5) 0.7843(5) 0.3061(7) 0.071(3) Uani 1 1 d . . . . .
C14 C 0.3710(5) 0.7374(6) 0.3085(9) 0.083(4) Uani 1 1 d . . . . .
H14 H 0.334566 0.735751 0.271333 0.1 Uiso 1 1 calc R U . . .
C10 C 0.4537(7) 0.6584(4) 0.4891(9) 0.079(4) Uani 1 1 d . . . . .
H10 H 0.429283 0.627814 0.491912 0.095 Uiso 1 1 calc R U . . .
C9 C 0.5031(6) 0.6637(4) 0.5430(8) 0.073(3) Uani 1 1 d . . . . .
H9 H 0.513634 0.636724 0.582953 0.088 Uiso 1 1 calc R U . . .
C13 C 0.3854(7) 0.6980(6) 0.3650(10) 0.096(4) Uani 1 1 d . . . . .
H13 H 0.359194 0.668368 0.362636 0.116 Uiso 1 1 calc R U . . .

loop_
_atom_site_aniso_label
_atom_site_aniso_U_11
_atom_site_aniso_U_22
_atom_site_aniso_U_33
_atom_site_aniso_U_23
_atom_site_aniso_U_13
_atom_site_aniso_U_12
Dy1 0.0330(2) 0.0174(2) 0.0203(2) 0 0 0.0012(2)
Fe1 0.0355(5) 0.0256(5) 0.0253(5) -0.0002(4) 0.0046(4) 0.0063(4)
O1S 0.059(3) 0.024(2) 0.024(2) 0.0013(19) -0.005(2) 0.001(2)
O1 0.039(3) 0.025(2) 0.038(3) -0.002(2) 0.000(2) 0.003(2)
N3 0.057(4) 0.018(3) 0.023(3) -0.002(2) 0.002(3) 0.008(3)
N2 0.038(3) 0.015(2) 0.033(3) 0.001(2) -0.003(3) 0.002(2)
N7 0.041(3) 0.028(3) 0.018(3) 0.000(2) -0.001(2) 0.007(3)
N1 0.048(4) 0.021(3) 0.031(3) -0.002(2) 0.005(3) 0.008(3)
N6 0.045(4) 0.030(3) 0.019(3) -0.001(2) 0.002(2) 0.015(3)
N5 0.039(4) 0.043(4) 0.029(3) -0.010(3) 0.002(3) 0.013(3)
N4 0.038(3) 0.037(3) 0.046(4) -0.009(3) 0.019(3) 0.000(3)
C7 0.066(5) 0.023(4) 0.033(4) -0.004(3) -0.009(4) -0.003(4)
C31 0.046(4) 0.031(4) 0.031(4) -0.004(3) 0.000(3) 0.007(3)
C1 0.035(4) 0.026(3) 0.023(3) 0.003(3) 0.005(3) 0.008(3)
C2 0.034(4) 0.019(3) 0.032(4) -0.001(3) -0.003(3) 0.003(3)
C3 0.057(5) 0.029(4) 0.035(4) 0.005(3) 0.009(4) 0.015(4)
C28 0.047(4) 0.030(4) 0.018(3) -0.002(3) -0.003(3) 0.015(3)
C24 0.039(4) 0.032(4) 0.026(3) 0.000(3) -0.006(3) 0.016(3)
C27 0.046(4) 0.033(4) 0.033(4) -0.003(3) -0.005(3) 0.014(3)
C1S 0.053(5) 0.045(5) 0.033(4) -0.019(4) -0.003(4) 0.005(4)
C6 0.088(7) 0.030(4) 0.043(5) -0.001(4) -0.032(5) 0.003(4)
C4 0.073(6) 0.040(5) 0.036(4) 0.005(4) 0.003(4) 0.022(4)
C19 0.043(5) 0.049(5) 0.041(4) -0.014(4) -0.004(4) 0.021(4)
C20 0.048(5) 0.050(5) 0.036(4) -0.001(4) 0.016(4) 0.008(4)
C23 0.057(5) 0.042(4) 0.021(3) 0.000(3) 0.001(3) 0.019(4)
C22 0.053(5) 0.054(5) 0.044(5) -0.005(4) 0.013(4) 0.021(4)
C29 0.058(5) 0.027(4) 0.042(4) -0.008(3) 0.007(4) 0.006(3)
C30 0.060(5) 0.035(4) 0.036(4) -0.003(3) 0.006(4) -0.001(4)
C21 0.046(5) 0.058(6) 0.055(5) 0.002(4) 0.008(4) 0.013(4)
C26 0.083(7) 0.032(4) 0.044(5) -0.017(4) -0.019(5) 0.025(4)
C12 0.054(5) 0.044(5) 0.062(6) -0.019(4) 0.027(5) -0.009(4)
C16 0.028(4) 0.062(6) 0.052(5) -0.025(4) 0.007(4) -0.004(4)
C25 0.071(6) 0.041(5) 0.026(4) -0.007(3) 0.008(4) 0.025(4)
C8 0.080(7) 0.038(5) 0.059(6) 0.007(4) 0.040(5) -0.002(4)
C5 0.088(8) 0.040(5) 0.049(5) -0.006(4) -0.019(5) 0.036(5)
C17 0.044(6) 0.128(11) 0.071(7) -0.040(8) -0.013(5) 0.021(7)
C18 0.067(7) 0.092(8) 0.041(5) -0.008(5) -0.004(5) 0.031(6)
C11 0.047(6) 0.088(8) 0.071(7) -0.023(6) 0.012(5) -0.011(5)
C15 0.059(7) 0.092(8) 0.061(6) -0.028(6) 0.002(5) 0.007(6)
C14 0.039(5) 0.122(11) 0.090(8) -0.048(8) -0.005(5) -0.012(6)
C10 0.107(10) 0.045(6) 0.086(8) -0.014(6) 0.056(8) -0.022(6)
C9 0.090(8) 0.046(6) 0.082(8) -0.008(5) 0.036(7) -0.015(6)
C13 0.085(9) 0.090(10) 0.114(11) -0.027(9) 0.030(9) -0.017(8)

loop_
_atom_type_symbol
_atom_type_description
_atom_type_scat_dispersion_real
_atom_type_scat_dispersion_imag
_atom_type_scat_source
C C 0.0033 0.0016 'International Tables Vol C Tables 4.2.6.8 and 6.1.1.4'
H H 0 0 'International Tables Vol C Tables 4.2.6.8 and 6.1.1.4'
Dy Dy -0.1892 4.4098 'International Tables Vol C Tables 4.2.6.8 and 6.1.1.4'
F F 0.0171 0.0103 'International Tables Vol C Tables 4.2.6.8 and 6.1.1.4'
Fe Fe 0.3463 0.8444 'International Tables Vol C Tables 4.2.6.8 and 6.1.1.4'
N N 0.0061 0.0033 'International Tables Vol C Tables 4.2.6.8 and 6.1.1.4'
O O 0.0106 0.006 'International Tables Vol C Tables 4.2.6.8 and 6.1.1.4'
S S 0.1246 0.1234 'International Tables Vol C Tables 4.2.6.8 and 6.1.1.4'

loop_
_geom_angle_atom_site_label_1
_geom_angle_atom_site_label_2
_geom_angle_atom_site_label_3
_geom_angle
_geom_angle_site_symmetry_1
_geom_angle_site_symmetry_3
_geom_angle_publ_flag
O1 Dy1 O1 128.1(2) . 2_665 ?
O1 Dy1 N2 68.96(17) . 8_756 ?
O1 Dy1 N2 78.42(17) 2_665 8_756 ?
O1 Dy1 N2 78.42(17) . 7_576 ?
O1 Dy1 N2 68.96(17) 2_665 7_576 ?
N2 Dy1 N2 100.5(3) 8_756 7_576 ?
O1 Dy1 N1 137.18(18) . 2_665 ?
O1 Dy1 N1 75.63(17) 2_665 2_665 ?
N2 Dy1 N1 85.55(19) 8_756 2_665 ?
N2 Dy1 N1 141.83(18) 7_576 2_665 ?
O1 Dy1 N1 75.63(17) . . ?
O1 Dy1 N1 137.18(18) 2_665 . ?
N2 Dy1 N1 141.84(18) 8_756 . ?
N2 Dy1 N1 85.55(19) 7_576 . ?
N1 Dy1 N1 112.7(3) 2_665 . ?
O1 Dy1 O1S 141.95(17) . . ?
O1 Dy1 O1S 73.24(16) 2_665 . ?
N2 Dy1 O1S 147.91(17) 8_756 . ?
N2 Dy1 O1S 83.21(17) 7_576 . ?
N1 Dy1 O1S 73.20(18) 2_665 . ?
N1 Dy1 O1S 69.93(17) . . ?
O1 Dy1 O1S 73.24(16) . 2_665 ?
O1 Dy1 O1S 141.95(17) 2_665 2_665 ?
N2 Dy1 O1S 83.21(17) 8_756 2_665 ?
N2 Dy1 O1S 147.91(17) 7_576 2_665 ?
N1 Dy1 O1S 69.94(17) 2_665 2_665 ?
N1 Dy1 O1S 73.20(18) . 2_665 ?
O1S Dy1 O1S 110.5(2) . 2_665 ?
C1 Fe1 C2 92.0(3) . . ?
C1 Fe1 N4 92.1(3) . . ?
C2 Fe1 N4 91.5(3) . . ?
C1 Fe1 N7 89.8(3) . . ?
C2 Fe1 N7 92.8(3) . . ?
N4 Fe1 N7 175.3(2) . . ?
C1 Fe1 N5 174.5(3) . . ?
C2 Fe1 N5 89.2(3) . . ?
N4 Fe1 N5 82.6(3) . . ?
N7 Fe1 N5 95.4(2) . . ?
C1 Fe1 N6 91.9(3) . . ?
C2 Fe1 N6 173.9(3) . . ?
N4 Fe1 N6 93.1(2) . . ?
N7 Fe1 N6 82.5(2) . . ?
N5 Fe1 N6 87.3(2) . . ?
C1S O1S Dy1 128.7(4) . . ?
C1S O1S H1S 99.1 . . ?
Dy1 O1S H1S 124.5 . . ?
N3 O1 Dy1 133.3(4) . . ?
C3 N3 O1 120.9(6) . . ?
C3 N3 C7 122.2(7) . . ?
O1 N3 C7 116.9(6) . . ?
C2 N2 Dy1 168.8(5) . 7_575 ?
C31 N7 C28 117.5(6) . . ?
C31 N7 Fe1 129.4(5) . . ?
C28 N7 Fe1 113.0(5) . . ?
C1 N1 Dy1 163.3(5) . . ?
C20 N6 C24 118.6(6) . . ?
C20 N6 Fe1 129.9(5) . . ?
C24 N6 Fe1 111.5(5) . . ?
C19 N5 C16 117.9(7) . . ?
C19 N5 Fe1 129.9(6) . . ?
C16 N5 Fe1 112.2(5) . . ?
C12 N4 C8 117.4(8) . . ?
C12 N4 Fe1 113.5(6) . . ?
C8 N4 Fe1 129.1(6) . . ?
N3 C7 C6 118.1(8) . . ?
N3 C7 H7 121 . . ?
C6 C7 H7 121 . . ?
N7 C31 C30 122.9(7) . . ?
N7 C31 H31 118.5 . . ?
C30 C31 H31 118.5 . . ?
N1 C1 Fe1 178.3(6) . . ?
N2 C2 Fe1 174.8(6) . . ?
N3 C3 C4 120.1(7) . . ?
N3 C3 H3 120 . . ?
C4 C3 H3 120 . . ?
N7 C28 C27 123.8(7) . . ?
N7 C28 C24 116.5(6) . . ?
C27 C28 C24 119.7(6) . . ?
N6 C24 C23 121.8(7) . . ?
N6 C24 C28 116.4(6) . . ?
C23 C24 C28 121.8(7) . . ?
C28 C27 C29 117.6(6) . . ?
C28 C27 C26 118.7(8) . . ?
C29 C27 C26 123.7(7) . . ?
O1S C1S H1SA 109.5 . . ?
O1S C1S H1SB 109.5 . . ?
H1SA C1S H1SB 109.5 . . ?
O1S C1S H1SC 109.5 . . ?
H1SA C1S H1SC 109.5 . . ?
H1SB C1S H1SC 109.5 . . ?
C5 C6 C7 119.6(8) . . ?
C5 C6 H6 120.2 . . ?
C7 C6 H6 120.2 . . ?
C5 C4 C3 119.8(9) . . ?
C5 C4 H4 120.1 . . ?
C3 C4 H4 120.1 . . ?
N5 C19 C18 122.7(9) . . ?
N5 C19 H19 118.6 . . ?
C18 C19 H19 118.7 . . ?
N6 C20 C21 122.3(8) . . ?
N6 C20 H20 118.9 . . ?
C21 C20 H20 118.9 . . ?
C24 C23 C22 118.6(7) . . ?
C24 C23 C25 117.2(7) . . ?
C22 C23 C25 124.1(7) . . ?
C21 C22 C23 119.0(7) . . ?
C21 C22 H22 120.5 . . ?
C23 C22 H22 120.5 . . ?
C30 C29 C27 118.4(7) . . ?
C30 C29 H29 120.8 . . ?
C27 C29 H29 120.8 . . ?
C29 C30 C31 119.7(8) . . ?
C29 C30 H30 120.2 . . ?
C31 C30 H30 120.2 . . ?
C22 C21 C20 119.6(8) . . ?
C22 C21 H21 120.2 . . ?
C20 C21 H21 120.2 . . ?
C25 C26 C27 120.8(8) . . ?
C25 C26 H26 119.6 . . ?
C27 C26 H26 119.6 . . ?
N4 C12 C16 116.9(7) . . ?
N4 C12 C11 123.7(9) . . ?
C16 C12 C11 119.3(9) . . ?
C15 C16 N5 122.7(10) . . ?
C15 C16 C12 122.6(9) . . ?
N5 C16 C12 114.7(7) . . ?
C26 C25 C23 121.7(7) . . ?
C26 C25 H25 119.1 . . ?
C23 C25 H25 119.1 . . ?
N4 C8 C9 121.8(11) . . ?
N4 C8 H8 119.1 . . ?
C9 C8 H8 119.1 . . ?
C6 C5 C4 119.9(8) . . ?
C6 C5 H5 120.1 . . ?
C4 C5 H5 120.1 . . ?
C15 C17 C18 118.8(10) . . ?
C15 C17 H17 120.6 . . ?
C18 C17 H17 120.6 . . ?
C19 C18 C17 118.2(10) . . ?
C19 C18 H18 120.9 . . ?
C17 C18 H18 120.9 . . ?
C13 C11 C10 128.9(12) . . ?
C13 C11 C12 117.0(12) . . ?
C10 C11 C12 114.1(10) . . ?
C16 C15 C17 119.6(11) . . ?
C16 C15 C14 116.9(11) . . ?
C17 C15 C14 123.4(11) . . ?
C13 C14 C15 118.7(11) . . ?
C13 C14 H14 120.6 . . ?
C15 C14 H14 120.6 . . ?
C9 C10 C11 121.9(10) . . ?
C9 C10 H10 119 . . ?
C11 C10 H10 119 . . ?
C10 C9 C8 121.0(12) . . ?
C10 C9 H9 119.5 . . ?
C8 C9 H9 119.5 . . ?
C14 C13 C11 125.4(13) . . ?
C14 C13 H13 117.3 . . ?
C11 C13 H13 117.3 . . ?

loop_
_geom_bond_atom_site_label_1
_geom_bond_atom_site_label_2
_geom_bond_distance
_geom_bond_site_symmetry_2
_geom_bond_publ_flag
Dy1 O1 2.360(5) . ?
Dy1 O1 2.360(5) 2_665 ?
Dy1 N2 2.420(6) 8_756 ?
Dy1 N2 2.420(6) 7_576 ?
Dy1 N1 2.440(6) 2_665 ?
Dy1 N1 2.440(6) . ?
Dy1 O1S 2.444(5) . ?
Dy1 O1S 2.444(5) 2_665 ?
Fe1 C1 1.875(7) . ?
Fe1 C2 1.905(7) . ?
Fe1 N4 1.978(6) . ?
Fe1 N7 1.985(6) . ?
Fe1 N5 1.985(6) . ?
Fe1 N6 2.019(5) . ?
O1S C1S 1.446(8) . ?
O1S H1S 0.79(2) . ?
O1 N3 1.327(7) . ?
N3 C3 1.308(10) . ?
N3 C7 1.344(9) . ?
N2 C2 1.167(8) . ?
N7 C31 1.317(9) . ?
N7 C28 1.361(8) . ?
N1 C1 1.175(9) . ?
N6 C20 1.313(10) . ?
N6 C24 1.372(9) . ?
N5 C19 1.324(10) . ?
N5 C16 1.392(10) . ?
N4 C12 1.334(12) . ?
N4 C8 1.350(11) . ?
C7 C6 1.403(12) . ?
C7 H7 0.93 . ?
C31 C30 1.395(10) . ?
C31 H31 0.93 . ?
C3 C4 1.371(10) . ?
C3 H3 0.93 . ?
C28 C27 1.394(10) . ?
C28 C24 1.423(10) . ?
C24 C23 1.383(10) . ?
C27 C29 1.395(11) . ?
C27 C26 1.436(10) . ?
C1S H1SA 0.96 . ?
C1S H1SB 0.96 . ?
C1S H1SC 0.96 . ?
C6 C5 1.346(14) . ?
C6 H6 0.93 . ?
C4 C5 1.356(12) . ?
C4 H4 0.93 . ?
C19 C18 1.389(12) . ?
C19 H19 0.93 . ?
C20 C21 1.393(11) . ?
C20 H20 0.93 . ?
C23 C22 1.387(12) . ?
C23 C25 1.445(11) . ?
C22 C21 1.368(12) . ?
C22 H22 0.93 . ?
C29 C30 1.390(10) . ?
C29 H29 0.93 . ?
C30 H30 0.93 . ?
C21 H21 0.93 . ?
C26 C25 1.348(13) . ?
C26 H26 0.93 . ?
C12 C16 1.428(13) . ?
C12 C11 1.429(13) . ?
C16 C15 1.359(13) . ?
C25 H25 0.93 . ?
C8 C9 1.371(13) . ?
C8 H8 0.93 . ?
C5 H5 0.93 . ?
C17 C15 1.364(16) . ?
C17 C18 1.432(16) . ?
C17 H17 0.93 . ?
C18 H18 0.93 . ?
C11 C13 1.382(17) . ?
C11 C10 1.408(16) . ?
C15 C14 1.498(16) . ?
C14 C13 1.336(18) . ?
C14 H14 0.93 . ?
C10 C9 1.298(16) . ?
C10 H10 0.93 . ?
C9 H9 0.93 . ?
C13 H13 0.93 . ?

loop_
_geom_torsion_atom_site_label_1
_geom_torsion_atom_site_label_2
_geom_torsion_atom_site_label_3
_geom_torsion_atom_site_label_4
_geom_torsion
_geom_torsion_site_symmetry_1
_geom_torsion_site_symmetry_2
_geom_torsion_site_symmetry_3
_geom_torsion_site_symmetry_4
_geom_torsion_publ_flag
Dy1 O1 N3 C3 63.2(8) . . . . ?
Dy1 O1 N3 C7 -118.3(6) . . . . ?
C3 N3 C7 C6 6.3(10) . . . . ?
O1 N3 C7 C6 -172.2(6) . . . . ?
C28 N7 C31 C30 -0.5(10) . . . . ?
Fe1 N7 C31 C30 -175.0(6) . . . . ?
O1 N3 C3 C4 171.0(7) . . . . ?
C7 N3 C3 C4 -7.4(11) . . . . ?
C31 N7 C28 C27 1.7(10) . . . . ?
Fe1 N7 C28 C27 177.1(5) . . . . ?
C31 N7 C28 C24 -179.5(6) . . . . ?
Fe1 N7 C28 C24 -4.1(7) . . . . ?
C20 N6 C24 C23 -1.5(10) . . . . ?
Fe1 N6 C24 C23 177.6(5) . . . . ?
C20 N6 C24 C28 -179.3(6) . . . . ?
Fe1 N6 C24 C28 -0.2(7) . . . . ?
N7 C28 C24 N6 2.9(9) . . . . ?
C27 C28 C24 N6 -178.2(6) . . . . ?
N7 C28 C24 C23 -174.9(6) . . . . ?
C27 C28 C24 C23 4.0(10) . . . . ?
N7 C28 C27 C29 -3.0(10) . . . . ?
C24 C28 C27 C29 178.2(7) . . . . ?
N7 C28 C27 C26 176.6(6) . . . . ?
C24 C28 C27 C26 -2.2(10) . . . . ?
N3 C7 C6 C5 -2.1(11) . . . . ?
N3 C3 C4 C5 4.4(12) . . . . ?
C16 N5 C19 C18 2.1(11) . . . . ?
Fe1 N5 C19 C18 -176.4(6) . . . . ?
C24 N6 C20 C21 1.5(11) . . . . ?
Fe1 N6 C20 C21 -177.4(6) . . . . ?
N6 C24 C23 C22 0.8(11) . . . . ?
C28 C24 C23 C22 178.5(7) . . . . ?
N6 C24 C23 C25 179.7(6) . . . . ?
C28 C24 C23 C25 -2.6(10) . . . . ?
C24 C23 C22 C21 -0.1(12) . . . . ?
C25 C23 C22 C21 -178.9(8) . . . . ?
C28 C27 C29 C30 3.0(11) . . . . ?
C26 C27 C29 C30 -176.5(7) . . . . ?
C27 C29 C30 C31 -2.0(12) . . . . ?
N7 C31 C30 C29 0.7(12) . . . . ?
C23 C22 C21 C20 0.1(13) . . . . ?
N6 C20 C21 C22 -0.8(13) . . . . ?
C28 C27 C26 C25 -0.7(11) . . . . ?
C29 C27 C26 C25 178.8(8) . . . . ?
C8 N4 C12 C16 179.3(7) . . . . ?
Fe1 N4 C12 C16 0.8(9) . . . . ?
C8 N4 C12 C11 0.4(11) . . . . ?
Fe1 N4 C12 C11 -178.0(7) . . . . ?
C19 N5 C16 C15 0.1(11) . . . . ?
Fe1 N5 C16 C15 178.8(7) . . . . ?
C19 N5 C16 C12 177.6(6) . . . . ?
Fe1 N5 C16 C12 -3.7(8) . . . . ?
N4 C12 C16 C15 179.4(8) . . . . ?
C11 C12 C16 C15 -1.6(12) . . . . ?
N4 C12 C16 N5 1.9(10) . . . . ?
C11 C12 C16 N5 -179.1(7) . . . . ?
C27 C26 C25 C23 2.1(12) . . . . ?
C24 C23 C25 C26 -0.4(11) . . . . ?
C22 C23 C25 C26 178.4(8) . . . . ?
C12 N4 C8 C9 1.1(12) . . . . ?
Fe1 N4 C8 C9 179.2(6) . . . . ?
C7 C6 C5 C4 -0.6(13) . . . . ?
C3 C4 C5 C6 -0.4(13) . . . . ?
N5 C19 C18 C17 -1.9(13) . . . . ?
C15 C17 C18 C19 -0.5(14) . . . . ?
N4 C12 C11 C13 179.6(9) . . . . ?
C16 C12 C11 C13 0.7(13) . . . . ?
N4 C12 C11 C10 -1.2(13) . . . . ?
C16 C12 C11 C10 179.9(8) . . . . ?
N5 C16 C15 C17 -2.4(14) . . . . ?
C12 C16 C15 C17 -179.7(9) . . . . ?
N5 C16 C15 C14 -179.3(8) . . . . ?
C12 C16 C15 C14 3.4(13) . . . . ?
C18 C17 C15 C16 2.5(15) . . . . ?
C18 C17 C15 C14 179.2(9) . . . . ?
C16 C15 C14 C13 -4.4(15) . . . . ?
C17 C15 C14 C13 178.8(11) . . . . ?
C13 C11 C10 C9 179.7(11) . . . . ?
C12 C11 C10 C9 0.7(15) . . . . ?
C11 C10 C9 C8 0.7(16) . . . . ?
N4 C8 C9 C10 -1.7(15) . . . . ?
C15 C14 C13 C11 3.9(19) . . . . ?
C10 C11 C13 C14 178.9(12) . . . . ?
C12 C11 C13 C14 -2.1(18) . . . . ?

loop_
_smtbx_masks_void_nr
_smtbx_masks_void_average_x
_smtbx_masks_void_average_y
_smtbx_masks_void_average_z
_smtbx_masks_void_volume
_smtbx_masks_void_count_electrons
_smtbx_masks_void_content
1 -0.024 -0.139 -0.085 2760.3 1052.1 '12 CF3O3S,10 CH4O'
2 0.045 0.234 0.778 9.5 0.0 ?
3 0.045 0.266 0.278 9.5 0.0 ?
4 -0.045 0.734 0.722 9.5 0.0 ?
5 -0.045 0.766 0.222 9.5 0.0 ?
6 0.455 0.234 0.278 9.5 0.0 ?
7 0.455 0.266 0.778 9.5 0.0 ?
8 0.545 0.734 0.222 9.5 0.0 ?
9 0.545 0.766 0.722 9.5 0.0 ?
